data_7235247
loop_
_publ_author_name
'Pampana, V. Kishore Kumar'
'Sagadevan, Arunachalam'
'Ragupathi, Ayyakkannu'
'Hwang, Kuo Chu'

_publ_section_title
;
 Visible light-promoted copper catalyzed regioselective acetamidation of
 terminal alkynes by arylamines
;
_journal_issue 4
_journal_name_full 'Green Chemistry'
_journal_page_first 1164
_journal_page_last 1170
_journal_paper_doi 10.1039/C9GC03608C
_journal_volume 22
_journal_year 2020
_chemical_absolute_configuration rm
_chemical_formula_sum 'C14 H13 N O2'
_chemical_formula_weight 227.25
_space_group_crystal_system monoclinic
_space_group_IT_number 7
_space_group_name_Hall 'P -2yac'
_space_group_name_H-M_alt 'P 1 n 1'
_atom_sites_solution_hydrogens geom
_audit_creation_method SHELXL-2014/6
_audit_update_record
;
2019-01-28 deposited with the CCDC.	2019-11-21 downloaded from the CCDC.
;
_cell_angle_alpha 90
_cell_angle_beta 97.712(5)
_cell_angle_gamma 90
_cell_formula_units_Z 4
_cell_length_a 11.241(3)
_cell_length_b 5.7323(17)
_cell_length_c 17.696(5)
_cell_measurement_reflns_used 2857
_cell_measurement_temperature 100(2)
_cell_measurement_theta_max 26.4418
_cell_measurement_theta_min 2.3229
_cell_volume 1130.0(6)
_computing_cell_refinement 'SAINT V8.34A (Bruker AXS Inc., 2013)'
_computing_data_collection 'Bruker APEX2'
_computing_data_reduction 'SAINT V8.34A (Bruker AXS Inc., 2013)'
_computing_molecular_graphics 'Bruker SHELXTL'
_computing_publication_material 'Bruker SHELXTL'
_computing_structure_refinement 'SHELXL-2014/6 (Sheldrick, 2014)'
_diffrn_ambient_temperature 100(2)
_diffrn_detector_area_resol_mean 8.3333
_diffrn_measured_fraction_theta_full 0.996
_diffrn_measured_fraction_theta_max 0.985
_diffrn_measurement_device_type 'Bruker APEX-II CCD'
_diffrn_measurement_method '\f and \w scans'
_diffrn_radiation_type MoK\a
_diffrn_radiation_wavelength 0.71073
_diffrn_reflns_av_R_equivalents 0.0348
_diffrn_reflns_av_unetI/netI 0.0541
_diffrn_reflns_Laue_measured_fraction_full 0.996
_diffrn_reflns_Laue_measured_fraction_max 0.985
_diffrn_reflns_limit_h_max 13
_diffrn_reflns_limit_h_min -14
_diffrn_reflns_limit_k_max 7
_diffrn_reflns_limit_k_min -7
_diffrn_reflns_limit_l_max 22
_diffrn_reflns_limit_l_min -21
_diffrn_reflns_number 7664
_diffrn_reflns_point_group_measured_fraction_full 0.996
_diffrn_reflns_point_group_measured_fraction_max 0.985
_diffrn_reflns_theta_full 25.242
_diffrn_reflns_theta_max 26.576
_diffrn_reflns_theta_min 2.294
_exptl_absorpt_coefficient_mu 0.090
_exptl_absorpt_correction_T_max 0.9485
_exptl_absorpt_correction_T_min 0.6076
_exptl_absorpt_correction_type multi-scan
_exptl_absorpt_process_details 'SADABS V2014/4 (Bruker AXS Inc.)'
_exptl_crystal_colour Colorless
_exptl_crystal_density_diffrn 1.336
_exptl_crystal_density_meas ?
_exptl_crystal_density_method 'not measured'
_exptl_crystal_description Lump
_exptl_crystal_F_000 480
_exptl_crystal_size_max 0.15
_exptl_crystal_size_mid 0.12
_exptl_crystal_size_min 0.10
_refine_diff_density_max 0.229
_refine_diff_density_min -0.205
_refine_diff_density_rms 0.041
_refine_ls_abs_structure_details
;
 Refined as an inversion twin.
;
_refine_ls_abs_structure_Flack -0.8(13)
_refine_ls_extinction_method none
_refine_ls_goodness_of_fit_ref 1.059
_refine_ls_hydrogen_treatment constr
_refine_ls_matrix_type full
_refine_ls_number_parameters 310
_refine_ls_number_reflns 4061
_refine_ls_number_restraints 2
_refine_ls_restrained_S_all 1.059
_refine_ls_R_factor_all 0.0470
_refine_ls_R_factor_gt 0.0397
_refine_ls_shift/su_max 0.000
_refine_ls_shift/su_mean 0.000
_refine_ls_structure_factor_coef Fsqd
_refine_ls_weighting_details 'w=1/[\s^2^(Fo^2^)+(0.0470P)^2^+0.0242P] where P=(Fo^2^+2Fc^2^)/3'
_refine_ls_weighting_scheme calc
_refine_ls_wR_factor_gt 0.0945
_refine_ls_wR_factor_ref 0.0981
_reflns_Friedel_coverage 0.997
_reflns_Friedel_fraction_full 0.996
_reflns_Friedel_fraction_max 0.985
_reflns_number_gt 3555
_reflns_number_total 4061
_reflns_threshold_expression 'I > 2\s(I)'
_cod_data_source_file c9gc03608c2.cif
_cod_data_source_block mo_170116LT_0m_a
_cod_depositor_comments
;
The following automatic conversions were performed:

data item '_chemical_absolute_configuration' value 'RM' was changed
to 'rm' in accordance with the
/home/data/users/saulius/crontab/automatic-downloads/rss-feeds/RSC/lib/dictionaries/cif_core.dic
dictionary named 'cif_core.dic' version 2.4.2 last updated on
2011-04-26.

data item '_exptl_crystal_density_meas' value 'not measured' was
changed to '?' -- the value is perceived as not measured.

Automatic conversion script
Id: cif_fix_values 6909 2019-04-08 15:41:33Z antanas 

 Adding full bibliography for 7235247--7235249.cif.

 Adding full bibliography for 7235247--7235249.cif.
;
_cod_original_cell_volume 1129.9(6)
_cod_original_sg_symbol_H-M 'P n'
_cod_database_code 7235247
_shelx_space_group_comment
;
The symmetry employed for this shelxl refinement is uniquely defined
by the following loop, which should always be used as a source of
symmetry information in preference to the above space-group names.
They are only intended as comments.
;
_shelxl_version_number 2014/6

loop_
_space_group_symop_operation_xyz
'x, y, z'
'x+1/2, -y, z+1/2'

loop_
_atom_site_label
_atom_site_type_symbol
_atom_site_fract_x
_atom_site_fract_y
_atom_site_fract_z
_atom_site_U_iso_or_equiv
_atom_site_adp_type
_atom_site_occupancy
_atom_site_site_symmetry_order
_atom_site_calc_flag
_atom_site_refinement_flags_posn
_atom_site_refinement_flags_adp
C1 C 0.4055(3) 1.0194(5) 0.42256(17) 0.0189(6) Uani 1 1 d . .
C2 C 0.5179(3) 1.1642(5) 0.41735(17) 0.0250(7) Uani 1 1 d . .
H2A H 0.5078 1.3204 0.4395 0.030 Uiso 1 1 calc R U
H2B H 0.5875 1.0881 0.4478 0.030 Uiso 1 1 calc R U
C3 C 0.5433(2) 1.1919(5) 0.33583(17) 0.0212(6) Uani 1 1 d . .
C4 C 0.5115(3) 1.3951(5) 0.29475(18) 0.0245(7) Uani 1 1 d . .
H4 H 0.4752 1.5204 0.3183 0.029 Uiso 1 1 calc R U
C5 C 0.5329(3) 1.4150(6) 0.21920(19) 0.0307(7) Uani 1 1 d . .
H5 H 0.5100 1.5532 0.1914 0.037 Uiso 1 1 calc R U
C6 C 0.5871(3) 1.2355(6) 0.18442(19) 0.0331(8) Uani 1 1 d . .
H6 H 0.6026 1.2505 0.1332 0.040 Uiso 1 1 calc R U
C7 C 0.6186(3) 1.0335(6) 0.2251(2) 0.0298(7) Uani 1 1 d . .
H7 H 0.6555 0.9091 0.2015 0.036 Uiso 1 1 calc R U
C8 C 0.5967(3) 1.0112(5) 0.29992(18) 0.0249(7) Uani 1 1 d . .
H8 H 0.6184 0.8711 0.3270 0.030 Uiso 1 1 calc R U
C9 C 0.3250(2) 0.7105(5) 0.49989(15) 0.0182(6) Uani 1 1 d . .
C10 C 0.3678(2) 0.5175(5) 0.54478(16) 0.0193(6) Uani 1 1 d . .
C11 C 0.2889(2) 0.3447(5) 0.56087(16) 0.0205(6) Uani 1 1 d . .
H11 H 0.3182 0.2120 0.5897 0.025 Uiso 1 1 calc R U
C12 C 0.1671(2) 0.3643(5) 0.53496(16) 0.0218(6) Uani 1 1 d . .
H12 H 0.1135 0.2445 0.5457 0.026 Uiso 1 1 calc R U
C13 C 0.1236(2) 0.5586(5) 0.49343(17) 0.0220(6) Uani 1 1 d . .
H13 H 0.0400 0.5736 0.4770 0.026 Uiso 1 1 calc R U
C14 C 0.2023(2) 0.7315(5) 0.47576(16) 0.0206(6) Uani 1 1 d . .
H14 H 0.1722 0.8643 0.4472 0.025 Uiso 1 1 calc R U
C15 C 0.6545(2) 0.0502(5) 0.66938(17) 0.0187(6) Uani 1 1 d . .
C16 C 0.7519(3) -0.1298(5) 0.66121(17) 0.0240(7) Uani 1 1 d . .
H16A H 0.8241 -0.0933 0.6978 0.029 Uiso 1 1 calc R U
H16B H 0.7231 -0.2864 0.6739 0.029 Uiso 1 1 calc R U
C17 C 0.7853(2) -0.1333(5) 0.58106(16) 0.0194(6) Uani 1 1 d . .
C18 C 0.7542(3) -0.3213(5) 0.53258(18) 0.0214(6) Uani 1 1 d . .
H18 H 0.7122 -0.4501 0.5500 0.026 Uiso 1 1 calc R U
C19 C 0.7843(3) -0.3222(5) 0.45889(18) 0.0233(6) Uani 1 1 d . .
H19 H 0.7629 -0.4515 0.4263 0.028 Uiso 1 1 calc R U
C20 C 0.8451(3) -0.1359(5) 0.43286(17) 0.0240(7) Uani 1 1 d . .
H20 H 0.8657 -0.1370 0.3825 0.029 Uiso 1 1 calc R U
C21 C 0.8764(3) 0.0536(5) 0.48065(18) 0.0247(7) Uani 1 1 d . .
H21 H 0.9181 0.1824 0.4629 0.030 Uiso 1 1 calc R U
C22 C 0.8465(3) 0.0538(5) 0.55391(17) 0.0235(6) Uani 1 1 d . .
H22 H 0.8680 0.1835 0.5863 0.028 Uiso 1 1 calc R U
C23 C 0.5755(2) 0.3164(5) 0.75851(15) 0.0176(6) Uani 1 1 d . .
C24 C 0.6188(2) 0.5186(5) 0.79791(16) 0.0191(6) Uani 1 1 d . .
C25 C 0.5372(3) 0.6854(5) 0.81656(16) 0.0214(6) Uani 1 1 d . .
H25 H 0.5655 0.8231 0.8430 0.026 Uiso 1 1 calc R U
C26 C 0.4151(3) 0.6508(5) 0.79670(17) 0.0231(7) Uani 1 1 d . .
H26 H 0.3602 0.7663 0.8089 0.028 Uiso 1 1 calc R U
C27 C 0.3723(3) 0.4488(5) 0.75909(17) 0.0230(6) Uani 1 1 d . .
H27 H 0.2884 0.4259 0.7458 0.028 Uiso 1 1 calc R U
C28 C 0.4525(2) 0.2812(5) 0.74105(16) 0.0197(6) Uani 1 1 d . .
H28 H 0.4233 0.1411 0.7166 0.024 Uiso 1 1 calc R U
N1 N 0.4129(2) 0.8711(4) 0.48204(13) 0.0203(5) Uani 1 1 d . .
H1 H 0.4804 0.8745 0.5136 0.024 Uiso 1 1 calc R U
N2 N 0.6612(2) 0.1524(4) 0.73821(13) 0.0186(5) Uani 1 1 d . .
H2 H 0.7220 0.1159 0.7728 0.022 Uiso 1 1 calc R U
O1 O 0.31516(17) 1.0396(3) 0.37485(11) 0.0228(5) Uani 1 1 d . .
O2 O 0.48769(17) 0.5125(4) 0.56902(13) 0.0233(5) Uani 1 1 d . .
H2C H 0.5075 0.3785 0.5853 0.035 Uiso 1 1 calc R U
O3 O 0.57521(17) 0.0929(4) 0.61583(11) 0.0222(5) Uani 1 1 d . .
O4 O 0.73966(17) 0.5395(3) 0.81421(12) 0.0224(4) Uani 1 1 d . .
H4A H 0.7568 0.6722 0.8326 0.034 Uiso 1 1 calc R U

loop_
_atom_site_aniso_label
_atom_site_aniso_U_11
_atom_site_aniso_U_22
_atom_site_aniso_U_33
_atom_site_aniso_U_23
_atom_site_aniso_U_13
_atom_site_aniso_U_12
C1 0.0235(15) 0.0180(13) 0.0155(14) -0.0016(11) 0.0034(12) 0.0012(11)
C2 0.0286(16) 0.0284(15) 0.0177(15) 0.0006(12) 0.0022(13) -0.0068(12)
C3 0.0177(15) 0.0267(15) 0.0187(15) 0.0037(12) 0.0001(12) -0.0054(11)
C4 0.0212(15) 0.0221(14) 0.0300(18) 0.0018(12) 0.0034(13) -0.0038(11)
C5 0.0260(17) 0.0332(17) 0.0309(18) 0.0150(14) -0.0034(14) -0.0086(13)
C6 0.0282(17) 0.050(2) 0.0215(17) 0.0050(15) 0.0041(14) -0.0162(15)
C7 0.0307(18) 0.0320(16) 0.0280(17) -0.0041(14) 0.0087(15) -0.0049(13)
C8 0.0221(16) 0.0266(15) 0.0258(17) 0.0028(13) 0.0028(13) -0.0018(12)
C9 0.0191(14) 0.0221(14) 0.0136(14) -0.0006(11) 0.0030(11) 0.0011(11)
C10 0.0176(14) 0.0247(14) 0.0156(14) -0.0023(11) 0.0026(12) 0.0040(11)
C11 0.0228(15) 0.0207(14) 0.0183(15) 0.0015(11) 0.0032(12) 0.0030(11)
C12 0.0209(15) 0.0254(15) 0.0201(16) -0.0011(12) 0.0071(12) -0.0035(11)
C13 0.0177(15) 0.0303(15) 0.0179(16) -0.0010(12) 0.0024(12) 0.0022(12)
C14 0.0201(14) 0.0263(15) 0.0149(14) 0.0004(11) 0.0008(11) 0.0054(11)
C15 0.0192(14) 0.0208(13) 0.0164(14) 0.0021(12) 0.0039(12) -0.0007(11)
C16 0.0266(16) 0.0278(15) 0.0183(15) 0.0022(12) 0.0058(13) 0.0091(12)
C17 0.0173(14) 0.0252(14) 0.0161(15) 0.0008(11) 0.0030(11) 0.0086(11)
C18 0.0171(13) 0.0211(14) 0.0267(16) 0.0015(12) 0.0059(12) 0.0019(11)
C19 0.0230(15) 0.0246(14) 0.0223(16) -0.0062(12) 0.0024(13) 0.0024(12)
C20 0.0207(15) 0.0340(16) 0.0181(16) -0.0003(12) 0.0054(13) 0.0047(12)
C21 0.0212(15) 0.0259(15) 0.0276(17) 0.0058(13) 0.0049(13) -0.0024(12)
C22 0.0231(16) 0.0239(14) 0.0231(16) -0.0037(12) 0.0013(13) 0.0003(12)
C23 0.0207(14) 0.0207(13) 0.0121(13) 0.0016(11) 0.0047(11) 0.0032(11)
C24 0.0205(15) 0.0231(14) 0.0137(14) 0.0022(11) 0.0021(12) -0.0015(11)
C25 0.0260(16) 0.0239(14) 0.0146(14) 0.0007(11) 0.0037(12) -0.0003(11)
C26 0.0252(16) 0.0257(15) 0.0199(16) 0.0020(12) 0.0080(13) 0.0078(12)
C27 0.0193(15) 0.0313(16) 0.0188(15) 0.0040(13) 0.0044(12) 0.0016(12)
C28 0.0209(14) 0.0245(14) 0.0141(14) 0.0002(11) 0.0037(12) -0.0026(11)
N1 0.0170(12) 0.0261(13) 0.0170(13) 0.0018(10) -0.0003(10) -0.0003(9)
N2 0.0175(12) 0.0233(12) 0.0145(12) 0.0010(10) 0.0002(10) 0.0039(10)
O1 0.0228(11) 0.0279(11) 0.0169(11) 0.0037(9) -0.0005(9) -0.0025(8)
O2 0.0164(10) 0.0264(11) 0.0265(12) 0.0066(9) 0.0006(9) 0.0016(8)
O3 0.0230(11) 0.0270(11) 0.0162(11) -0.0020(8) 0.0013(9) 0.0061(8)
O4 0.0189(10) 0.0249(10) 0.0232(12) -0.0025(9) 0.0017(9) -0.0025(8)

loop_
_atom_type_symbol
_atom_type_description
_atom_type_scat_dispersion_real
_atom_type_scat_dispersion_imag
_atom_type_scat_source
C C 0.0033 0.0016 'International Tables Vol C Tables 4.2.6.8 and 6.1.1.4'
H H 0.0000 0.0000 'International Tables Vol C Tables 4.2.6.8 and 6.1.1.4'
N N 0.0061 0.0033 'International Tables Vol C Tables 4.2.6.8 and 6.1.1.4'
O O 0.0106 0.0060 'International Tables Vol C Tables 4.2.6.8 and 6.1.1.4'

loop_
_geom_angle_atom_site_label_1
_geom_angle_atom_site_label_2
_geom_angle_atom_site_label_3
_geom_angle
O1 C1 N1 123.5(3)
O1 C1 C2 121.3(3)
N1 C1 C2 115.2(3)
C3 C2 C1 112.2(2)
C3 C2 H2A 109.2
C1 C2 H2A 109.2
C3 C2 H2B 109.2
C1 C2 H2B 109.2
H2A C2 H2B 107.9
C8 C3 C4 118.7(3)
C8 C3 C2 120.3(3)
C4 C3 C2 121.0(3)
C3 C4 C5 120.2(3)
C3 C4 H4 119.9
C5 C4 H4 119.9
C6 C5 C4 120.6(3)
C6 C5 H5 119.7
C4 C5 H5 119.7
C5 C6 C7 119.2(3)
C5 C6 H6 120.4
C7 C6 H6 120.4
C6 C7 C8 120.6(3)
C6 C7 H7 119.7
C8 C7 H7 119.7
C7 C8 C3 120.7(3)
C7 C8 H8 119.7
C3 C8 H8 119.7
C14 C9 C10 119.4(3)
C14 C9 N1 124.5(3)
C10 C9 N1 116.1(2)
O2 C10 C11 123.7(3)
O2 C10 C9 116.4(2)
C11 C10 C9 119.9(3)
C10 C11 C12 120.3(3)
C10 C11 H11 119.9
C12 C11 H11 119.9
C13 C12 C11 120.1(3)
C13 C12 H12 119.9
C11 C12 H12 119.9
C12 C13 C14 120.1(3)
C12 C13 H13 119.9
C14 C13 H13 119.9
C13 C14 C9 120.1(3)
C13 C14 H14 119.9
C9 C14 H14 119.9
O3 C15 N2 123.7(2)
O3 C15 C16 121.0(3)
N2 C15 C16 115.3(3)
C17 C16 C15 111.6(2)
C17 C16 H16A 109.3
C15 C16 H16A 109.3
C17 C16 H16B 109.3
C15 C16 H16B 109.3
H16A C16 H16B 108.0
C18 C17 C22 118.5(3)
C18 C17 C16 120.9(3)
C22 C17 C16 120.5(3)
C19 C18 C17 120.5(3)
C19 C18 H18 119.7
C17 C18 H18 119.7
C20 C19 C18 120.3(3)
C20 C19 H19 119.9
C18 C19 H19 119.9
C19 C20 C21 119.8(3)
C19 C20 H20 120.1
C21 C20 H20 120.1
C22 C21 C20 119.8(3)
C22 C21 H21 120.1
C20 C21 H21 120.1
C21 C22 C17 121.1(3)
C21 C22 H22 119.5
C17 C22 H22 119.5
C28 C23 C24 119.8(2)
C28 C23 N2 122.2(2)
C24 C23 N2 117.9(2)
O4 C24 C25 124.2(3)
O4 C24 C23 116.6(2)
C25 C24 C23 119.2(3)
C26 C25 C24 120.2(3)
C26 C25 H25 119.9
C24 C25 H25 119.9
C25 C26 C27 120.6(3)
C25 C26 H26 119.7
C27 C26 H26 119.7
C28 C27 C26 119.6(3)
C28 C27 H27 120.2
C26 C27 H27 120.2
C27 C28 C23 120.5(3)
C27 C28 H28 119.8
C23 C28 H28 119.8
C1 N1 C9 127.8(2)
C1 N1 H1 116.1
C9 N1 H1 116.1
C15 N2 C23 123.9(2)
C15 N2 H2 118.0
C23 N2 H2 118.0
C10 O2 H2C 109.5
C24 O4 H4A 109.5

loop_
_geom_bond_atom_site_label_1
_geom_bond_atom_site_label_2
_geom_bond_distance
C1 O1 1.236(4)
C1 N1 1.347(4)
C1 C2 1.524(4)
C2 C3 1.516(4)
C2 H2A 0.9900
C2 H2B 0.9900
C3 C8 1.393(4)
C3 C4 1.394(4)
C4 C5 1.394(4)
C4 H4 0.9500
C5 C6 1.382(5)
C5 H5 0.9500
C6 C7 1.384(5)
C6 H6 0.9500
C7 C8 1.384(4)
C7 H7 0.9500
C8 H8 0.9500
C9 C14 1.394(4)
C9 C10 1.408(4)
C9 N1 1.417(3)
C10 O2 1.358(3)
C10 C11 1.385(4)
C11 C12 1.389(4)
C11 H11 0.9500
C12 C13 1.387(4)
C12 H12 0.9500
C13 C14 1.392(4)
C13 H13 0.9500
C14 H14 0.9500
C15 O3 1.235(3)
C15 N2 1.345(4)
C15 C16 1.525(4)
C16 C17 1.515(4)
C16 H16A 0.9900
C16 H16B 0.9900
C17 C18 1.393(4)
C17 C22 1.394(4)
C18 C19 1.390(4)
C18 H18 0.9500
C19 C20 1.380(4)
C19 H19 0.9500
C20 C21 1.392(4)
C20 H20 0.9500
C21 C22 1.382(4)
C21 H21 0.9500
C22 H22 0.9500
C23 C28 1.391(4)
C23 C24 1.406(4)
C23 N2 1.425(3)
C24 O4 1.355(3)
C24 C25 1.395(4)
C25 C26 1.384(4)
C25 H25 0.9500
C26 C27 1.389(4)
C26 H26 0.9500
C27 C28 1.384(4)
C27 H27 0.9500
C28 H28 0.9500
N1 H1 0.8800
N2 H2 0.8800
O2 H2C 0.8400
O4 H4A 0.8400
